data_4317101
loop_
_publ_author_name
'Sankarasekaran Shanmugaraju'
'Arun Kumar Bar'
'Partha Sarathi Mukherjee'

_publ_section_title
;
 Ruthenium-Oxygen Coordination-Driven Self-Assembly of a RuII8 Incomplete
 Prism: Synthesis, Structure, and Shape-Selective Molecular Recognition
 Study
;
_journal_name_full 'Inorganic Chemistry'
_journal_page_first 10235
_journal_page_last 10237
_journal_paper_doi 10.1021/ic101823s
_journal_volume 49
_journal_year 2010
_chemical_formula_moiety 'C106 H130 O24 Ru8, 2(C F3 O3 S), 8(O)'
_chemical_formula_sum 'C108 H130 F6 O38 Ru8 S2'
_chemical_formula_weight 3022.83
_chemical_name_systematic
;
 ?
;
_space_group_IT_number 2
_symmetry_cell_setting triclinic
_symmetry_space_group_name_Hall '-P 1'
_symmetry_space_group_name_H-M 'P -1'
_atom_sites_solution_hydrogens geom
_atom_sites_solution_primary direct
_atom_sites_solution_secondary difmap
_audit_creation_method SHELXL-97
_cell_angle_alpha 101.23(3)
_cell_angle_beta 90.89(3)
_cell_angle_gamma 98.87(3)
_cell_formula_units_Z 1
_cell_length_a 11.751(2)
_cell_length_b 15.292(3)
_cell_length_c 17.122(3)
_cell_measurement_temperature 100(2)
_cell_volume 2978.5(10)
_computing_cell_refinement 'Bruker kappa apex ccd'
_computing_data_collection 'Bruker kappa apex ccd'
_computing_data_reduction 'Bruker saint'
_computing_molecular_graphics ortep-III
_computing_publication_material WinGX1.80.05
_computing_structure_refinement 'SHELXL-97 (Sheldrick, 2008)'
_computing_structure_solution shelxs-97
_diffrn_ambient_temperature 100(2)
_diffrn_detector_area_resol_mean 0.3
_diffrn_measured_fraction_theta_full 0.905
_diffrn_measured_fraction_theta_max 0.879
_diffrn_measurement_device_type 'CCD area detector'
_diffrn_measurement_method 'phi and omega scan'
_diffrn_radiation_monochromator graphite
_diffrn_radiation_source 'fine-focus sealed tube'
_diffrn_radiation_type MoK\a
_diffrn_radiation_wavelength 0.90000
_diffrn_reflns_av_R_equivalents 0.0156
_diffrn_reflns_av_sigmaI/netI 0.0227
_diffrn_reflns_limit_h_max 13
_diffrn_reflns_limit_h_min -13
_diffrn_reflns_limit_k_max 17
_diffrn_reflns_limit_k_min -17
_diffrn_reflns_limit_l_max 19
_diffrn_reflns_limit_l_min -19
_diffrn_reflns_number 15088
_diffrn_reflns_theta_full 30.00
_diffrn_reflns_theta_max 30.00
_diffrn_reflns_theta_min 2.08
_exptl_absorpt_coefficient_mu 1.102
_exptl_absorpt_correction_type empirical
_exptl_absorpt_process_details SADABS
_exptl_crystal_colour yellow
_exptl_crystal_density_diffrn 1.627
_exptl_crystal_density_method 'not measured'
_exptl_crystal_description 'block shape'
_exptl_crystal_F_000 1468
_exptl_crystal_size_max 0.35
_exptl_crystal_size_mid 0.30
_exptl_crystal_size_min 0.25
_refine_diff_density_max 1.641
_refine_diff_density_min -1.348
_refine_diff_density_rms 0.139
_refine_ls_extinction_method none
_refine_ls_goodness_of_fit_ref 1.033
_refine_ls_hydrogen_treatment mixed
_refine_ls_matrix_type full
_refine_ls_number_parameters 754
_refine_ls_number_reflns 7765
_refine_ls_number_restraints 0
_refine_ls_restrained_S_all 1.033
_refine_ls_R_factor_all 0.0667
_refine_ls_R_factor_gt 0.0654
_refine_ls_shift/su_max 0.058
_refine_ls_shift/su_mean 0.007
_refine_ls_structure_factor_coef Fsqd
_refine_ls_weighting_details 'calc w=1/[\s^2^(Fo^2^)+(0.1227P)^2^+15.0276P] where P=(Fo^2^+2Fc^2^)/3'
_refine_ls_weighting_scheme calc
_refine_ls_wR_factor_gt 0.1787
_refine_ls_wR_factor_ref 0.1804
_reflns_number_gt 7475
_reflns_number_total 7765
_reflns_threshold_expression >2\s(I)
_cod_data_source_file ic101823s_si_002_1.cif
_cod_data_source_block complex-3
_cod_depositor_comments
;
The following automatic conversions were performed:

'_exptl_absorpt_correction_type' value 'EMPIRICAL' changed to
'empirical' according to the built-in table from CIF Core dictionary
named 'cif_core.dic' version 2.4.1 from 2010-06-29.

Automatic conversion script
Id: cif_fix_values 1646 2011-03-28 12:23:43Z adriana 
;
_cod_database_code 4317101

loop_
_symmetry_equiv_pos_as_xyz
'x, y, z'
'-x, -y, -z'

loop_
_atom_site_label
_atom_site_type_symbol
_atom_site_fract_x
_atom_site_fract_y
_atom_site_fract_z
_atom_site_U_iso_or_equiv
_atom_site_adp_type
_atom_site_occupancy
_atom_site_symmetry_multiplicity
_atom_site_calc_flag
_atom_site_refinement_flags
_atom_site_disorder_assembly
_atom_site_disorder_group
Ru1 Ru 0.90012(5) 0.84545(4) 0.25239(3) 0.0338(2) Uani 1 1 d . . .
Ru2 Ru 0.72884(5) 0.72830(4) 0.10316(3) 0.0429(2) Uani 1 1 d . . .
Ru3 Ru 1.37411(5) 1.07588(4) 0.27190(3) 0.0335(2) Uani 1 1 d . . .
Ru4 Ru 1.14122(5) 1.35650(4) 0.24494(3) 0.0341(2) Uani 1 1 d . . .
S1 S 1.3960(2) 0.73219(16) 0.38566(13) 0.0621(6) Uani 1 1 d . . .
O5 O 1.2624(4) 1.0323(3) 0.1721(3) 0.0425(12) Uani 1 1 d . . .
O4 O 0.9074(4) 0.9318(3) 0.1701(3) 0.0385(12) Uani 1 1 d . . .
O8 O 1.2926(4) 1.3047(3) 0.2086(3) 0.0399(12) Uani 1 1 d . . .
O11 O 0.7270(4) 0.8151(4) 0.2133(3) 0.0469(13) Uani 1 1 d . . .
O9 O 1.2313(4) 1.1353(3) 0.3191(3) 0.0365(11) Uani 1 1 d . . .
O7 O 1.1382(4) 1.2503(3) 0.3092(3) 0.0373(12) Uani 1 1 d . . .
O1 O 1.0646(5) 1.2461(3) 0.1617(3) 0.0439(12) Uani 1 1 d . . .
O10 O 1.3896(4) 1.1941(4) 0.2227(3) 0.0415(12) Uani 1 1 d . . .
O3 O 0.7909(4) 0.8485(3) 0.0661(3) 0.0423(12) Uani 1 1 d . . .
O12 O 0.8912(6) 0.7421(5) 0.1533(4) 0.067(2) Uani 1 1 d . . .
O13 O 1.4721(7) 0.8133(5) 0.4187(4) 0.078(2) Uani 1 1 d . . .
O14 O 1.3283(7) 0.7339(5) 0.3153(4) 0.075(2) Uani 1 1 d . . .
C35 C 0.9555(6) 0.9614(5) 0.3502(4) 0.0399(17) Uani 1 1 d . . .
C21 C 1.3070(6) 1.2364(5) 0.2356(4) 0.0338(16) Uani 1 1 d . . .
C27 C 1.4855(6) 1.1084(6) 0.3807(4) 0.0430(18) Uani 1 1 d . . .
C36 C 1.0538(6) 0.9307(5) 0.3116(4) 0.0426(18) Uani 1 1 d . . .
H36 H 1.1080 0.9716 0.2926 0.051 Uiso 1 1 calc R . .
C20 C 1.2166(6) 1.2047(5) 0.2922(4) 0.0331(16) Uani 1 1 d . . .
C19 C 1.0127(7) 1.4405(5) 0.2350(4) 0.0461(18) Uani 1 1 d . . .
H19 H 0.9412 1.4270 0.2076 0.055 Uiso 1 1 calc R . .
C48 C 0.6004(8) 0.6994(6) 0.0035(5) 0.057(2) Uani 1 1 d . . .
C33 C 0.9410(6) 1.0578(5) 0.3567(4) 0.0385(16) Uani 1 1 d . . .
C41 C 0.8752(8) 0.8958(6) 0.3769(4) 0.052(2) Uani 1 1 d . . .
H41 H 0.8104 0.9129 0.4022 0.062 Uiso 1 1 calc R . .
C34 C 0.9942(7) 1.1127(6) 0.4380(4) 0.0484(19) Uani 1 1 d . . .
H34A H 0.9851 1.1748 0.4427 0.073 Uiso 1 1 calc R . .
H34B H 1.0748 1.1086 0.4416 0.073 Uiso 1 1 calc R . .
H34C H 0.9559 1.0888 0.4802 0.073 Uiso 1 1 calc R . .
C16 C 1.2207(8) 1.4937(5) 0.2358(5) 0.052(2) Uani 1 1 d . . .
C15 C 1.2294(8) 1.4835(5) 0.3164(5) 0.053(2) Uani 1 1 d . . .
H15 H 1.3008 1.4977 0.3439 0.064 Uiso 1 1 calc R . .
O2 O 0.9934(6) 1.3129(4) 0.0711(3) 0.0671(19) Uani 1 1 d . . .
C5 C 0.8738(5) 0.9972(4) 0.0598(3) 0.0301(14) Uani 1 1 d . . .
C6 C 0.9347(6) 1.0802(5) 0.0961(4) 0.0326(15) Uani 1 1 d . . .
C3 C 0.8312(6) 1.0586(5) -0.0556(4) 0.0369(16) Uani 1 1 d . . .
C4 C 0.8232(6) 0.9864(5) -0.0173(4) 0.0342(15) Uani 1 1 d . . .
C1 C 0.9424(6) 1.1542(5) 0.0584(4) 0.0376(16) Uani 1 1 d . . .
C7 C 1.0035(7) 1.2461(5) 0.0982(4) 0.0417(18) Uani 1 1 d . . .
C28 C 1.4040(6) 1.0289(6) 0.3828(4) 0.0457(19) Uani 1 1 d . . .
C25 C 1.5411(7) 1.0355(7) 0.2458(4) 0.057(2) Uani 1 1 d . . .
C2 C 0.8904(7) 1.1424(5) -0.0186(4) 0.0423(18) Uani 1 1 d . . .
H2 H 0.8958 1.1909 -0.0446 0.051 Uiso 1 1 calc R . .
C18 C 1.1118(8) 1.4715(5) 0.1953(5) 0.049(2) Uani 1 1 d . . .
H18 H 1.1046 1.4771 0.1424 0.059 Uiso 1 1 calc R . .
C13 C 1.0205(7) 1.4300(5) 0.3147(5) 0.0467(19) Uani 1 1 d . . .
C8 C 0.8558(6) 0.9203(5) 0.1023(4) 0.0352(16) Uani 1 1 d . . .
C31 C 1.4598(8) 0.9601(6) 0.2528(5) 0.057(2) Uani 1 1 d . . .
H31 H 1.4498 0.9103 0.2108 0.069 Uiso 1 1 calc R . .
C26 C 1.5518(7) 1.1100(7) 0.3127(5) 0.048(2) Uani 1 1 d . . .
C40 C 0.8924(9) 0.8037(6) 0.3655(5) 0.062(3) Uani 1 1 d . . .
H40 H 0.8375 0.7619 0.3829 0.074 Uiso 1 1 calc R . .
C30 C 1.3939(8) 0.9556(6) 0.3184(5) 0.053(2) Uani 1 1 d . . .
H30 H 1.3424 0.9034 0.3198 0.064 Uiso 1 1 calc R . .
O6 O 1.2346(6) 0.8837(4) 0.1636(3) 0.069(2) Uani 1 1 d . . .
C9 C 1.2251(7) 0.9508(5) 0.1365(4) 0.0421(18) Uani 1 1 d . . .
O15 O 1.4443(7) 0.6485(5) 0.3798(5) 0.089(2) Uani 1 1 d . . .
C14 C 1.1321(7) 1.4525(5) 0.3544(4) 0.048(2) Uani 1 1 d . . .
H14 H 1.1398 1.4463 0.4071 0.058 Uiso 1 1 calc R . .
C29 C 1.3248(8) 1.0292(7) 0.4510(5) 0.065(3) Uani 1 1 d . . .
H29A H 1.3447 1.0849 0.4891 0.098 Uiso 1 1 calc R . .
H29B H 1.3327 0.9795 0.4762 0.098 Uiso 1 1 calc R . .
H29C H 1.2465 1.0235 0.4314 0.098 Uiso 1 1 calc R . .
C49 C 0.5555(8) 0.7685(6) -0.0388(6) 0.069(3) Uani 1 1 d . . .
H49A H 0.5997 0.7746 -0.0847 0.104 Uiso 1 1 calc R . .
H49B H 0.5632 0.8259 -0.0029 0.104 Uiso 1 1 calc R . .
H49C H 0.4758 0.7479 -0.0553 0.104 Uiso 1 1 calc R . .
C37 C 1.0698(8) 0.8393(6) 0.3018(6) 0.057(2) Uani 1 1 d . . .
H37 H 1.1347 0.8213 0.2770 0.068 Uiso 1 1 calc R . .
C32 C 0.8145(7) 1.0698(7) 0.3484(5) 0.059(2) Uani 1 1 d . . .
H32A H 0.8100 1.1327 0.3530 0.089 Uiso 1 1 calc R . .
H32B H 0.7721 1.0471 0.3897 0.089 Uiso 1 1 calc R . .
H32C H 0.7821 1.0370 0.2973 0.089 Uiso 1 1 calc R . .
C12 C 0.8707(8) 1.4674(6) 0.4095(5) 0.057(2) Uani 1 1 d . . .
H12A H 0.9323 1.5078 0.4413 0.085 Uiso 1 1 calc R . .
H12B H 0.8151 1.4439 0.4438 0.085 Uiso 1 1 calc R . .
H12C H 0.8343 1.4994 0.3758 0.085 Uiso 1 1 calc R . .
C51 C 0.7391(10) 0.6011(6) 0.0230(6) 0.069(3) Uani 1 1 d . . .
H51 H 0.8027 0.5744 0.0058 0.083 Uiso 1 1 calc R . .
C50 C 0.6959(8) 0.6603(6) -0.0207(5) 0.060(2) Uani 1 1 d . . .
H50 H 0.7324 0.6728 -0.0660 0.072 Uiso 1 1 calc R . .
C38 C 0.9883(9) 0.7746(6) 0.3293(6) 0.065(3) Uani 1 1 d . . .
C52 C 0.6373(8) 0.8012(8) 0.2676(6) 0.074(3) Uani 1 1 d . . .
H52A H 0.5637 0.7880 0.2391 0.111 Uiso 1 1 calc R . .
H52B H 0.6401 0.8549 0.3080 0.111 Uiso 1 1 calc R . .
H52C H 0.6479 0.7515 0.2921 0.111 Uiso 1 1 calc R . .
C23 C 1.6074(9) 1.0387(9) 0.1717(5) 0.076(3) Uani 1 1 d . . .
H23 H 1.6721 1.0058 0.1747 0.092 Uiso 1 1 calc R . .
C11 C 0.9188(8) 1.3899(6) 0.3582(6) 0.060(2) Uani 1 1 d . . .
H11 H 0.9527 1.3593 0.3959 0.072 Uiso 1 1 calc R . .
C47 C 0.5445(8) 0.6822(7) 0.0729(6) 0.063(3) Uani 1 1 d . . .
F2 F 1.2082(6) 0.6528(4) 0.4399(4) 0.0840(18) Uani 1 1 d . . .
F3 F 1.3355(8) 0.7256(6) 0.5290(4) 0.138(4) Uani 1 1 d . . .
F1 F 1.2343(8) 0.7973(5) 0.4656(5) 0.128(3) Uani 1 1 d . . .
C45 C 0.6841(11) 0.5830(6) 0.0934(7) 0.079(4) Uani 1 1 d . . .
C17 C 1.3284(9) 1.5169(6) 0.1932(6) 0.070(3) Uani 1 1 d . . .
H17A H 1.3937 1.5304 0.2304 0.105 Uiso 1 1 calc R . .
H17B H 1.3228 1.5687 0.1703 0.105 Uiso 1 1 calc R . .
H17C H 1.3377 1.4667 0.1518 0.105 Uiso 1 1 calc R . .
C46 C 0.5878(10) 0.6262(7) 0.1184(7) 0.076(3) Uani 1 1 d . . .
H46 H 0.5531 0.6172 0.1652 0.091 Uiso 1 1 calc R . .
C43 C 0.7300(13) 0.5236(7) 0.1416(7) 0.096(4) Uani 1 1 d . . .
H43 H 0.8124 0.5244 0.1331 0.115 Uiso 1 1 calc R . .
C39 C 1.0039(12) 0.6781(7) 0.3141(10) 0.112(6) Uani 1 1 d . . .
H39A H 1.0754 0.6719 0.2887 0.168 Uiso 1 1 calc R . .
H39B H 0.9412 0.6423 0.2800 0.168 Uiso 1 1 calc R . .
H39C H 1.0054 0.6580 0.3638 0.168 Uiso 1 1 calc R . .
C54 C 1.2905(11) 0.7262(8) 0.4579(6) 0.083(4) Uani 1 1 d . . .
C10 C 0.8393(12) 1.3202(8) 0.3068(8) 0.096(4) Uani 1 1 d . . .
H10A H 0.7784 1.2970 0.3375 0.144 Uiso 1 1 calc R . .
H10B H 0.8794 1.2722 0.2831 0.144 Uiso 1 1 calc R . .
H10C H 0.8074 1.3450 0.2657 0.144 Uiso 1 1 calc R . .
C24 C 1.6566(12) 1.1347(13) 0.1665(8) 0.119(6) Uani 1 1 d . . .
H24A H 1.6991 1.1345 0.1191 0.179 Uiso 1 1 calc R . .
H24B H 1.7070 1.1617 0.2124 0.179 Uiso 1 1 calc R . .
H24C H 1.5949 1.1688 0.1648 0.179 Uiso 1 1 calc R . .
C44 C 0.7118(13) 0.5510(10) 0.2310(8) 0.117(5) Uani 1 1 d . . .
H44A H 0.7443 0.5114 0.2590 0.176 Uiso 1 1 calc R . .
H44B H 0.6308 0.5466 0.2396 0.176 Uiso 1 1 calc R . .
H44C H 0.7490 0.6121 0.2502 0.176 Uiso 1 1 calc R . .
C22 C 1.5338(14) 0.9927(15) 0.0967(6) 0.152(8) Uani 1 1 d . . .
H22A H 1.5039 0.9316 0.1003 0.229 Uiso 1 1 calc R . .
H22B H 1.5802 0.9926 0.0510 0.229 Uiso 1 1 calc R . .
H22C H 1.4710 1.0249 0.0914 0.229 Uiso 1 1 calc R . .
C42 C 0.6650(18) 0.4284(8) 0.1116(12) 0.178(11) Uani 1 1 d . . .
H42A H 0.6939 0.3876 0.1400 0.268 Uiso 1 1 calc R . .
H42B H 0.6757 0.4102 0.0556 0.268 Uiso 1 1 calc R . .
H42C H 0.5843 0.4276 0.1203 0.268 Uiso 1 1 calc R . .
O18 O 0.2815(8) 0.7156(6) 0.1454(5) 0.097(3) Uani 1 1 d . . .
H1 H 0.792(6) 0.934(5) -0.040(4) 0.029(18) Uiso 1 1 d . . .
H200 H 0.968(6) 1.086(5) 0.140(5) 0.031(19) Uiso 1 1 d . . .
H6 H 1.493(5) 1.162(4) 0.432(4) 0.025(16) Uiso 1 1 d . . .
H4 H 0.489(5) 0.715(4) 0.099(3) 0.006(14) Uiso 1 1 d . . .
H5 H 1.578(5) 1.157(4) 0.312(3) 0.005(15) Uiso 1 1 d . . .
H3 H 0.987(7) 1.088(5) 0.311(5) 0.05(2) Uiso 1 1 d . . .
C53 C 0.991(4) 0.680(3) 0.116(2) 0.55(6) Uani 1 1 d . . .
H53A H 1.0606 0.6976 0.1494 0.825 Uiso 1 1 calc R . .
H53B H 1.0077 0.6891 0.0631 0.825 Uiso 1 1 calc R . .
H53C H 0.9628 0.6170 0.1139 0.825 Uiso 1 1 calc R . .
O16 O 1.712(2) 0.6620(15) 0.469(2) 0.357(19) Uani 1 1 d . . .
O17 O 1.457(4) 1.3700(18) 0.387(2) 0.62(5) Uani 1 1 d . . .
O19 O 0.110(3) 0.571(2) 0.0009(16) 0.47(3) Uani 1 1 d . . .

loop_
_atom_site_aniso_label
_atom_site_aniso_U_11
_atom_site_aniso_U_22
_atom_site_aniso_U_33
_atom_site_aniso_U_23
_atom_site_aniso_U_13
_atom_site_aniso_U_12
Ru1 0.0353(3) 0.0340(3) 0.0281(3) 0.0046(2) -0.0088(2) -0.0037(3)
Ru2 0.0444(4) 0.0410(4) 0.0361(3) 0.0084(3) -0.0137(3) -0.0151(3)
Ru3 0.0355(3) 0.0384(4) 0.0222(3) -0.0010(2) -0.0088(2) 0.0024(3)
Ru4 0.0395(3) 0.0287(3) 0.0280(3) -0.0026(2) -0.0051(2) -0.0019(3)
S1 0.0722(15) 0.0540(13) 0.0520(12) 0.0052(10) -0.0086(10) -0.0065(12)
O5 0.051(3) 0.042(3) 0.031(2) 0.001(2) -0.013(2) 0.007(3)
O4 0.041(3) 0.041(3) 0.025(2) 0.0000(19) -0.0082(19) -0.010(2)
O8 0.045(3) 0.037(3) 0.033(2) 0.003(2) -0.001(2) -0.002(2)
O11 0.044(3) 0.060(3) 0.036(3) 0.018(2) -0.003(2) -0.007(3)
O9 0.039(3) 0.038(3) 0.029(2) 0.004(2) -0.0056(19) -0.001(2)
O7 0.035(3) 0.038(3) 0.033(2) -0.001(2) -0.001(2) -0.002(3)
O1 0.054(3) 0.036(3) 0.036(3) 0.001(2) -0.012(2) 0.000(3)
O10 0.038(3) 0.047(3) 0.036(3) 0.004(2) 0.000(2) 0.001(3)
O3 0.043(3) 0.049(3) 0.026(2) 0.005(2) -0.011(2) -0.016(2)
O12 0.070(4) 0.057(4) 0.064(4) -0.009(3) -0.033(3) 0.008(4)
O13 0.102(5) 0.062(4) 0.055(4) 0.005(3) -0.011(3) -0.027(4)
O14 0.095(5) 0.067(4) 0.057(4) 0.008(3) -0.025(3) 0.000(4)
C35 0.045(4) 0.048(4) 0.023(3) 0.006(3) -0.013(3) -0.001(4)
C21 0.034(4) 0.033(4) 0.029(3) -0.005(3) -0.006(3) 0.001(3)
C27 0.037(4) 0.060(5) 0.026(3) 0.001(3) -0.006(3) 0.001(4)
C36 0.038(4) 0.038(4) 0.045(4) 0.002(3) -0.018(3) -0.003(4)
C20 0.034(4) 0.035(4) 0.024(3) -0.004(3) -0.005(3) -0.002(4)
C19 0.056(5) 0.033(4) 0.045(4) -0.002(3) -0.004(3) 0.005(4)
C48 0.054(5) 0.059(5) 0.044(4) 0.007(4) -0.019(4) -0.024(5)
C33 0.047(4) 0.036(4) 0.027(3) -0.003(3) -0.008(3) 0.004(3)
C41 0.065(5) 0.060(5) 0.025(4) 0.011(3) -0.009(3) -0.006(4)
C34 0.052(4) 0.056(5) 0.032(4) -0.001(3) -0.011(3) 0.005(4)
C16 0.059(5) 0.034(4) 0.054(5) -0.005(3) 0.006(4) -0.002(4)
C15 0.055(5) 0.036(4) 0.057(5) -0.013(4) -0.003(4) 0.000(4)
O2 0.103(5) 0.041(3) 0.049(3) 0.006(3) -0.036(3) -0.006(3)
C5 0.031(3) 0.035(4) 0.021(3) 0.001(3) -0.003(2) 0.001(3)
C6 0.032(3) 0.040(4) 0.022(3) -0.001(3) -0.003(3) 0.004(3)
C3 0.040(4) 0.041(4) 0.027(3) 0.003(3) -0.010(3) 0.003(3)
C4 0.034(4) 0.038(4) 0.025(3) -0.002(3) -0.005(3) 0.000(3)
C1 0.041(4) 0.039(4) 0.027(3) 0.000(3) -0.013(3) -0.004(3)
C7 0.055(4) 0.032(4) 0.034(4) 0.003(3) -0.015(3) 0.002(4)
C28 0.039(4) 0.060(5) 0.035(4) 0.014(3) -0.015(3) -0.007(4)
C25 0.056(5) 0.101(7) 0.021(4) 0.006(4) -0.004(3) 0.045(5)
C2 0.055(5) 0.040(4) 0.030(4) 0.003(3) -0.012(3) 0.005(4)
C18 0.070(6) 0.031(4) 0.045(4) 0.004(3) 0.008(4) 0.007(4)
C13 0.057(5) 0.034(4) 0.044(4) -0.003(3) 0.004(4) 0.006(4)
C8 0.035(3) 0.041(4) 0.024(3) 0.000(3) -0.002(3) -0.003(3)
C31 0.066(6) 0.058(5) 0.045(5) -0.003(4) -0.023(4) 0.022(5)
C26 0.039(4) 0.060(6) 0.043(5) 0.016(4) -0.009(3) -0.002(4)
C40 0.074(6) 0.057(6) 0.052(5) 0.026(4) -0.023(5) -0.014(5)
C30 0.062(5) 0.049(5) 0.046(5) 0.007(4) -0.028(4) 0.007(4)
O6 0.101(5) 0.047(3) 0.050(3) 0.007(3) -0.044(3) -0.007(3)
C9 0.051(4) 0.038(4) 0.032(4) 0.001(3) -0.014(3) -0.003(4)
O15 0.090(5) 0.055(4) 0.118(6) 0.018(4) -0.036(5) 0.000(4)
C14 0.064(5) 0.038(4) 0.034(4) -0.007(3) -0.002(3) 0.001(4)
C29 0.058(5) 0.097(7) 0.040(4) 0.030(5) -0.001(4) -0.008(5)
C49 0.072(6) 0.067(6) 0.062(5) 0.022(5) -0.032(5) -0.019(5)
C37 0.047(5) 0.046(5) 0.073(6) 0.003(4) -0.027(4) 0.008(4)
C32 0.052(5) 0.065(6) 0.055(5) -0.005(4) -0.016(4) 0.017(5)
C12 0.055(5) 0.065(6) 0.050(5) 0.008(4) 0.005(4) 0.011(5)
C51 0.095(7) 0.040(5) 0.057(5) -0.005(4) -0.033(5) -0.009(5)
C50 0.066(6) 0.050(5) 0.049(5) -0.006(4) -0.019(4) -0.015(5)
C38 0.061(6) 0.049(5) 0.082(6) 0.019(5) -0.039(5) -0.007(5)
C52 0.055(5) 0.110(9) 0.066(6) 0.043(6) 0.001(5) 0.007(6)
C23 0.063(6) 0.140(11) 0.042(5) 0.031(6) 0.009(4) 0.048(7)
C11 0.067(6) 0.044(5) 0.066(6) 0.002(4) 0.024(5) 0.004(5)
C47 0.048(5) 0.071(6) 0.064(6) 0.019(5) -0.018(5) -0.016(5)
F2 0.088(4) 0.076(4) 0.070(4) 0.000(3) -0.004(3) -0.022(3)
F3 0.167(8) 0.159(7) 0.051(4) 0.023(4) -0.024(4) -0.089(6)
F1 0.147(7) 0.071(5) 0.146(7) -0.019(4) 0.051(6) 0.001(5)
C45 0.100(9) 0.046(5) 0.078(7) 0.015(5) -0.051(6) -0.024(6)
C17 0.070(6) 0.046(5) 0.081(7) -0.001(4) 0.018(5) -0.014(5)
C46 0.070(6) 0.072(7) 0.077(7) 0.034(6) -0.029(5) -0.035(6)
C43 0.130(10) 0.047(5) 0.098(8) 0.023(5) -0.064(8) -0.026(6)
C39 0.102(9) 0.044(6) 0.190(15) 0.035(8) -0.072(10) 0.003(6)
C54 0.112(9) 0.064(7) 0.050(6) -0.007(5) -0.008(5) -0.032(7)
C10 0.101(9) 0.071(7) 0.106(9) 0.009(7) 0.019(7) -0.009(7)
C24 0.095(9) 0.213(19) 0.090(9) 0.082(11) 0.056(8) 0.078(11)
C44 0.129(12) 0.114(11) 0.112(11) 0.058(9) -0.054(9) -0.007(9)
C22 0.120(11) 0.28(2) 0.032(6) -0.015(9) 0.003(6) 0.020(14)
C42 0.24(2) 0.055(7) 0.23(2) 0.052(10) -0.164(18) -0.048(10)
O18 0.124(7) 0.102(6) 0.076(5) 0.020(4) 0.010(5) 0.048(6)
C53 0.58(7) 0.51(6) 0.50(6) 0.45(6) -0.49(6) -0.50(6)
O16 0.31(3) 0.200(19) 0.63(5) 0.21(3) 0.25(3) 0.074(19)
O17 0.91(8) 0.29(3) 0.64(6) -0.17(3) -0.60(7) 0.38(4)
O19 0.73(6) 0.66(6) 0.28(3) 0.31(3) 0.31(4) 0.61(6)

loop_
_atom_type_symbol
_atom_type_description
_atom_type_scat_dispersion_real
_atom_type_scat_dispersion_imag
_atom_type_scat_source
C C 0.0033 0.0016 'International Tables Vol C Tables 4.2.6.8 and 6.1.1.4'
H H 0.0000 0.0000 'International Tables Vol C Tables 4.2.6.8 and 6.1.1.4'
O O 0.0106 0.0060 'International Tables Vol C Tables 4.2.6.8 and 6.1.1.4'
F F 0.0171 0.0103 'International Tables Vol C Tables 4.2.6.8 and 6.1.1.4'
S S 0.1246 0.1234 'International Tables Vol C Tables 4.2.6.8 and 6.1.1.4'
Ru Ru -1.2594 0.8363 'International Tables Vol C Tables 4.2.6.8 and 6.1.1.4'

loop_
_geom_angle_atom_site_label_1
_geom_angle_atom_site_label_2
_geom_angle_atom_site_label_3
_geom_angle
_geom_angle_site_symmetry_1
_geom_angle_site_symmetry_3
_geom_angle_publ_flag
O12 Ru1 O11 74.4(3) . . ?
O12 Ru1 O4 85.5(3) . . ?
O11 Ru1 O4 82.45(18) . . ?
O12 Ru1 C40 115.4(3) . . ?
O11 Ru1 C40 101.2(3) . . ?
O4 Ru1 C40 159.0(3) . . ?
O12 Ru1 C36 127.3(3) . . ?
O11 Ru1 C36 155.4(3) . . ?
O4 Ru1 C36 87.5(2) . . ?
C40 Ru1 C36 80.8(3) . . ?
O12 Ru1 C41 152.1(3) . . ?
O11 Ru1 C41 97.8(3) . . ?
O4 Ru1 C41 120.5(3) . . ?
C40 Ru1 C41 38.7(3) . . ?
C36 Ru1 C41 68.3(3) . . ?
O12 Ru1 C37 99.3(3) . . ?
O11 Ru1 C37 163.6(3) . . ?
O4 Ru1 C37 112.5(3) . . ?
C40 Ru1 C37 67.5(4) . . ?
C36 Ru1 C37 38.1(3) . . ?
C41 Ru1 C37 80.7(4) . . ?
O12 Ru1 C35 165.5(3) . . ?
O11 Ru1 C35 119.0(3) . . ?
O4 Ru1 C35 90.6(2) . . ?
C40 Ru1 C35 69.4(3) . . ?
C36 Ru1 C35 38.4(3) . . ?
C41 Ru1 C35 37.9(3) . . ?
C37 Ru1 C35 69.3(3) . . ?
O12 Ru1 C38 94.0(3) . . ?
O11 Ru1 C38 126.4(3) . . ?
O4 Ru1 C38 150.0(3) . . ?
C40 Ru1 C38 37.1(4) . . ?
C36 Ru1 C38 68.9(3) . . ?
C41 Ru1 C38 68.8(4) . . ?
C37 Ru1 C38 37.9(3) . . ?
C35 Ru1 C38 82.4(3) . . ?
O12 Ru2 O11 74.9(3) . . ?
O12 Ru2 O3 84.6(3) . . ?
O11 Ru2 O3 82.73(19) . . ?
O12 Ru2 C46 124.5(4) . . ?
O11 Ru2 C46 98.4(4) . . ?
O3 Ru2 C46 150.3(3) . . ?
O12 Ru2 C45 97.1(4) . . ?
O11 Ru2 C45 120.1(4) . . ?
O3 Ru2 C45 156.8(4) . . ?
C46 Ru2 C45 38.5(5) . . ?
O12 Ru2 C50 118.7(4) . . ?
O11 Ru2 C50 163.9(3) . . ?
O3 Ru2 C50 89.6(3) . . ?
C46 Ru2 C50 81.3(4) . . ?
C45 Ru2 C50 69.2(4) . . ?
O12 Ru2 C51 94.8(3) . . ?
O11 Ru2 C51 155.9(3) . . ?
O3 Ru2 C51 118.4(3) . . ?
C46 Ru2 C51 69.2(5) . . ?
C45 Ru2 C51 38.4(4) . . ?
C50 Ru2 C51 38.3(4) . . ?
O12 Ru2 C47 162.1(3) . . ?
O11 Ru2 C47 102.2(3) . . ?
O3 Ru2 C47 112.7(3) . . ?
C46 Ru2 C47 37.8(4) . . ?
C45 Ru2 C47 68.7(4) . . ?
C50 Ru2 C47 67.7(4) . . ?
C51 Ru2 C47 80.9(4) . . ?
O12 Ru2 C48 154.5(3) . . ?
O11 Ru2 C48 128.0(3) . . ?
O3 Ru2 C48 87.4(3) . . ?
C46 Ru2 C48 68.4(3) . . ?
C45 Ru2 C48 81.1(3) . . ?
C50 Ru2 C48 37.0(4) . . ?
C51 Ru2 C48 68.0(4) . . ?
C47 Ru2 C48 37.6(3) . . ?
O5 Ru3 O10 78.75(19) . . ?
O5 Ru3 O9 82.08(19) . . ?
O10 Ru3 O9 77.96(19) . . ?
O5 Ru3 C26 144.7(3) . . ?
O10 Ru3 C26 90.0(3) . . ?
O9 Ru3 C26 128.5(3) . . ?
O5 Ru3 C31 95.8(3) . . ?
O10 Ru3 C31 133.6(3) . . ?
O9 Ru3 C31 147.6(3) . . ?
C26 Ru3 C31 68.1(4) . . ?
O5 Ru3 C25 110.0(3) . . ?
O10 Ru3 C25 100.4(3) . . ?
O9 Ru3 C25 167.4(3) . . ?
C26 Ru3 C25 38.9(4) . . ?
C31 Ru3 C25 38.0(4) . . ?
O5 Ru3 C27 174.0(3) . . ?
O10 Ru3 C27 107.2(3) . . ?
O9 Ru3 C27 98.3(2) . . ?
C26 Ru3 C27 38.0(3) . . ?
C31 Ru3 C27 80.7(3) . . ?
C25 Ru3 C27 70.1(3) . . ?
O5 Ru3 C30 106.3(2) . . ?
O10 Ru3 C30 168.8(3) . . ?
O9 Ru3 C30 112.3(3) . . ?
C26 Ru3 C30 80.2(3) . . ?
C31 Ru3 C30 37.2(4) . . ?
C25 Ru3 C30 68.6(4) . . ?
C27 Ru3 C30 68.0(3) . . ?
O5 Ru3 C28 136.0(2) . . ?
O10 Ru3 C28 142.5(2) . . ?
O9 Ru3 C28 91.5(3) . . ?
C26 Ru3 C28 68.5(3) . . ?
C31 Ru3 C28 67.6(3) . . ?
C25 Ru3 C28 82.3(3) . . ?
C27 Ru3 C28 38.2(3) . . ?
C30 Ru3 C28 37.3(3) . . ?
O1 Ru4 O8 82.3(2) . . ?
O1 Ru4 O7 78.22(18) . . ?
O8 Ru4 O7 78.17(19) . . ?
O1 Ru4 C19 96.7(3) . . ?
O8 Ru4 C19 152.1(2) . . ?
O7 Ru4 C19 129.2(3) . . ?
O1 Ru4 C14 149.4(3) . . ?
O8 Ru4 C14 123.6(3) . . ?
O7 Ru4 C14 90.7(3) . . ?
C19 Ru4 C14 68.4(3) . . ?
O1 Ru4 C13 114.3(3) . . ?
O8 Ru4 C13 162.0(3) . . ?
O7 Ru4 C13 98.0(3) . . ?
C19 Ru4 C13 38.0(3) . . ?
C14 Ru4 C13 38.5(3) . . ?
O1 Ru4 C18 104.3(3) . . ?
O8 Ru4 C18 114.6(3) . . ?
O7 Ru4 C18 167.1(3) . . ?
C19 Ru4 C18 38.4(3) . . ?
C14 Ru4 C18 80.8(3) . . ?
C13 Ru4 C18 69.3(3) . . ?
O1 Ru4 C15 170.7(3) . . ?
O8 Ru4 C15 95.8(3) . . ?
O7 Ru4 C15 110.4(3) . . ?
C19 Ru4 C15 80.7(3) . . ?
C14 Ru4 C15 37.3(3) . . ?
C13 Ru4 C15 68.9(3) . . ?
C18 Ru4 C15 68.1(3) . . ?
O1 Ru4 C16 132.8(3) . . ?
O8 Ru4 C16 91.5(3) . . ?
O7 Ru4 C16 146.1(3) . . ?
C19 Ru4 C16 68.6(3) . . ?
C14 Ru4 C16 68.2(3) . . ?
C13 Ru4 C16 82.0(3) . . ?
C18 Ru4 C16 37.6(3) . . ?
C15 Ru4 C16 37.9(3) . . ?
O13 S1 O14 116.1(4) . . ?
O13 S1 O15 115.8(5) . . ?
O14 S1 O15 112.7(4) . . ?
O13 S1 C54 103.0(4) . . ?
O14 S1 C54 102.4(5) . . ?
O15 S1 C54 104.6(6) . . ?
C9 O5 Ru3 127.9(5) . . ?
C8 O4 Ru1 129.9(4) . . ?
C21 O8 Ru4 114.1(5) . . ?
C52 O11 Ru1 121.3(5) . . ?
C52 O11 Ru2 121.8(6) . . ?
Ru1 O11 Ru2 103.5(2) . . ?
C20 O9 Ru3 113.7(4) . . ?
C20 O7 Ru4 113.2(4) . . ?
C7 O1 Ru4 127.5(5) . . ?
C21 O10 Ru3 114.0(4) . . ?
C8 O3 Ru2 131.1(4) . . ?
C53 O12 Ru2 124.0(8) . . ?
C53 O12 Ru1 130.4(9) . . ?
Ru2 O12 Ru1 105.6(3) . . ?
C41 C35 C36 116.7(7) . . ?
C41 C35 C33 124.1(7) . . ?
C36 C35 C33 119.1(6) . . ?
C41 C35 Ru1 69.7(4) . . ?
C36 C35 Ru1 69.6(4) . . ?
C33 C35 Ru1 129.2(4) . . ?
O10 C21 O8 126.0(7) . . ?
O10 C21 C20 117.4(7) . . ?
O8 C21 C20 116.5(7) . . ?
C26 C27 C28 118.3(8) . . ?
C26 C27 Ru3 69.3(4) . . ?
C28 C27 Ru3 71.2(4) . . ?
C37 C36 C35 121.3(7) . . ?
C37 C36 Ru1 71.4(4) . . ?
C35 C36 Ru1 72.0(4) . . ?
O7 C20 O9 126.1(6) . . ?
O7 C20 C21 117.6(6) . . ?
O9 C20 C21 116.3(7) . . ?
C13 C19 C18 121.5(8) . . ?
C13 C19 Ru4 71.8(5) . . ?
C18 C19 Ru4 71.3(5) . . ?
C47 C48 C50 120.6(9) . . ?
C47 C48 C49 116.9(10) . . ?
C50 C48 C49 122.4(8) . . ?
C47 C48 Ru2 71.2(5) . . ?
C50 C48 Ru2 70.7(5) . . ?
C49 C48 Ru2 127.0(6) . . ?
C35 C33 C32 112.9(6) . . ?
C35 C33 C34 109.0(6) . . ?
C32 C33 C34 109.5(6) . . ?
C35 C41 C40 121.0(8) . . ?
C35 C41 Ru1 72.4(4) . . ?
C40 C41 Ru1 70.3(5) . . ?
C18 C16 C15 118.7(8) . . ?
C18 C16 C17 121.4(8) . . ?
C15 C16 C17 119.5(9) . . ?
C18 C16 Ru4 70.0(4) . . ?
C15 C16 Ru4 70.4(4) . . ?
C17 C16 Ru4 125.3(6) . . ?
C14 C15 C16 120.6(8) . . ?
C14 C15 Ru4 70.5(4) . . ?
C16 C15 Ru4 71.6(4) . . ?
C6 C5 C4 119.4(6) . . ?
C6 C5 C8 121.1(6) . . ?
C4 C5 C8 119.4(6) . . ?
C5 C6 C1 120.7(6) . . ?
C4 C3 C2 120.1(6) . . ?
C4 C3 C9 121.4(6) . 2_775 ?
C2 C3 C9 118.5(6) . 2_775 ?
C3 C4 C5 120.6(6) . . ?
C6 C1 C2 119.2(6) . . ?
C6 C1 C7 121.7(6) . . ?
C2 C1 C7 119.1(6) . . ?
O2 C7 O1 125.2(7) . . ?
O2 C7 C1 121.0(6) . . ?
O1 C7 C1 113.8(6) . . ?
C30 C28 C27 119.2(7) . . ?
C30 C28 C29 121.6(8) . . ?
C27 C28 C29 119.0(8) . . ?
C30 C28 Ru3 70.8(4) . . ?
C27 C28 Ru3 70.6(4) . . ?
C29 C28 Ru3 126.5(6) . . ?
C31 C25 C26 115.2(7) . . ?
C31 C25 C23 121.7(9) . . ?
C26 C25 C23 123.0(10) . . ?
C31 C25 Ru3 69.8(5) . . ?
C26 C25 Ru3 69.5(5) . . ?
C23 C25 Ru3 128.2(6) . . ?
C3 C2 C1 120.0(7) . . ?
C16 C18 C19 120.3(7) . . ?
C16 C18 Ru4 72.4(5) . . ?
C19 C18 Ru4 70.3(5) . . ?
C19 C13 C14 117.2(7) . . ?
C19 C13 C11 123.8(8) . . ?
C14 C13 C11 118.9(7) . . ?
C19 C13 Ru4 70.2(5) . . ?
C14 C13 Ru4 70.2(5) . . ?
C11 C13 Ru4 126.7(6) . . ?
O3 C8 O4 126.4(6) . . ?
O3 C8 C5 116.4(6) . . ?
O4 C8 C5 117.1(6) . . ?
C30 C31 C25 123.7(8) . . ?
C30 C31 Ru3 73.0(5) . . ?
C25 C31 Ru3 72.2(5) . . ?
C27 C26 C25 122.9(8) . . ?
C27 C26 Ru3 72.7(4) . . ?
C25 C26 Ru3 71.6(5) . . ?
C38 C40 C41 122.1(8) . . ?
C38 C40 Ru1 73.3(5) . . ?
C41 C40 Ru1 71.0(4) . . ?
C31 C30 C28 120.7(8) . . ?
C31 C30 Ru3 69.8(5) . . ?
C28 C30 Ru3 72.0(5) . . ?
O6 C9 O5 124.6(6) . . ?
O6 C9 C3 120.5(6) . 2_775 ?
O5 C9 C3 115.0(6) . 2_775 ?
C15 C14 C13 121.8(7) . . ?
C15 C14 Ru4 72.2(4) . . ?
C13 C14 Ru4 71.3(4) . . ?
C36 C37 C38 120.9(9) . . ?
C36 C37 Ru1 70.5(4) . . ?
C38 C37 Ru1 71.9(5) . . ?
C50 C51 C45 119.6(11) . . ?
C50 C51 Ru2 70.9(5) . . ?
C45 C51 Ru2 70.9(6) . . ?
C48 C50 C51 120.8(10) . . ?
C48 C50 Ru2 72.3(5) . . ?
C51 C50 Ru2 70.8(5) . . ?
C40 C38 C37 117.9(8) . . ?
C40 C38 C39 122.2(10) . . ?
C37 C38 C39 119.7(11) . . ?
C40 C38 Ru1 69.6(5) . . ?
C37 C38 Ru1 70.2(5) . . ?
C39 C38 Ru1 128.5(7) . . ?
C24 C23 C25 111.4(10) . . ?
C24 C23 C22 110.2(12) . . ?
C25 C23 C22 111.8(10) . . ?
C10 C11 C13 113.3(8) . . ?
C10 C11 C12 118.3(9) . . ?
C13 C11 C12 108.1(7) . . ?
C48 C47 C46 119.7(11) . . ?
C48 C47 Ru2 71.2(5) . . ?
C46 C47 Ru2 69.5(5) . . ?
C46 C45 C51 118.5(9) . . ?
C46 C45 C43 120.9(12) . . ?
C51 C45 C43 120.6(13) . . ?
C46 C45 Ru2 69.8(5) . . ?
C51 C45 Ru2 70.7(5) . . ?
C43 C45 Ru2 129.1(6) . . ?
C47 C46 C45 120.8(10) . . ?
C47 C46 Ru2 72.7(5) . . ?
C45 C46 Ru2 71.7(5) . . ?
C45 C43 C42 106.9(9) . . ?
C45 C43 C44 113.1(12) . . ?
C42 C43 C44 108.4(13) . . ?
F3 C54 F2 106.4(9) . . ?
F3 C54 F1 107.5(10) . . ?
F2 C54 F1 105.5(11) . . ?
F3 C54 S1 112.5(10) . . ?
F2 C54 S1 114.0(7) . . ?
F1 C54 S1 110.6(8) . . ?

loop_
_geom_bond_atom_site_label_1
_geom_bond_atom_site_label_2
_geom_bond_distance
_geom_bond_site_symmetry_2
_geom_bond_publ_flag
Ru1 O12 2.071(7) . ?
Ru1 O11 2.084(5) . ?
Ru1 O4 2.104(5) . ?
Ru1 C40 2.153(8) . ?
Ru1 C36 2.165(7) . ?
Ru1 C41 2.161(8) . ?
Ru1 C37 2.177(8) . ?
Ru1 C35 2.197(7) . ?
Ru1 C38 2.199(8) . ?
Ru2 O12 2.044(7) . ?
Ru2 O11 2.087(5) . ?
Ru2 O3 2.089(5) . ?
Ru2 C46 2.151(9) . ?
Ru2 C45 2.175(9) . ?
Ru2 C50 2.173(8) . ?
Ru2 C51 2.172(10) . ?
Ru2 C47 2.193(9) . ?
Ru2 C48 2.192(8) . ?
Ru3 O5 2.074(5) . ?
Ru3 O10 2.123(5) . ?
Ru3 O9 2.126(5) . ?
Ru3 C26 2.144(8) . ?
Ru3 C31 2.143(9) . ?
Ru3 C25 2.173(8) . ?
Ru3 C27 2.189(7) . ?
Ru3 C30 2.183(8) . ?
Ru3 C28 2.198(7) . ?
Ru4 O1 2.060(5) . ?
Ru4 O8 2.111(5) . ?
Ru4 O7 2.129(5) . ?
Ru4 C19 2.154(9) . ?
Ru4 C14 2.160(7) . ?
Ru4 C13 2.174(8) . ?
Ru4 C18 2.166(8) . ?
Ru4 C15 2.181(7) . ?
Ru4 C16 2.197(8) . ?
S1 O13 1.424(6) . ?
S1 O14 1.440(7) . ?
S1 O15 1.465(8) . ?
S1 C54 1.770(12) . ?
O5 C9 1.282(9) . ?
O4 C8 1.270(8) . ?
O8 C21 1.255(9) . ?
O11 C52 1.435(11) . ?
O9 C20 1.270(9) . ?
O7 C20 1.244(9) . ?
O1 C7 1.293(9) . ?
O10 C21 1.246(9) . ?
O3 C8 1.278(8) . ?
O12 C53 1.68(7) . ?
C35 C41 1.416(11) . ?
C35 C36 1.436(11) . ?
C35 C33 1.492(11) . ?
C21 C20 1.536(10) . ?
C27 C26 1.413(11) . ?
C27 C28 1.435(11) . ?
C36 C37 1.417(12) . ?
C19 C13 1.409(11) . ?
C19 C18 1.421(12) . ?
C48 C47 1.415(13) . ?
C48 C50 1.384(14) . ?
C48 C49 1.542(13) . ?
C33 C32 1.533(11) . ?
C33 C34 1.546(9) . ?
C41 C40 1.430(13) . ?
C16 C18 1.407(13) . ?
C16 C15 1.423(12) . ?
C16 C17 1.500(12) . ?
C15 C14 1.390(12) . ?
O2 C7 1.222(9) . ?
C5 C6 1.381(10) . ?
C5 C4 1.409(9) . ?
C5 C8 1.490(10) . ?
C6 C1 1.400(10) . ?
C3 C4 1.382(10) . ?
C3 C2 1.387(10) . ?
C3 C9 1.496(9) 2_775 ?
C1 C2 1.413(9) . ?
C1 C7 1.502(10) . ?
C28 C30 1.399(12) . ?
C28 C29 1.505(11) . ?
C25 C31 1.405(13) . ?
C25 C26 1.438(13) . ?
C25 C23 1.503(12) . ?
C13 C14 1.429(12) . ?
C13 C11 1.528(11) . ?
C31 C30 1.380(13) . ?
C40 C38 1.385(15) . ?
O6 C9 1.225(9) . ?
C9 C3 1.496(9) 2_775 ?
C37 C38 1.421(13) . ?
C12 C11 1.521(12) . ?
C51 C50 1.425(13) . ?
C51 C45 1.431(16) . ?
C38 C39 1.488(14) . ?
C23 C24 1.51(2) . ?
C23 C22 1.523(16) . ?
C11 C10 1.444(15) . ?
C47 C46 1.407(14) . ?
F2 C54 1.346(11) . ?
F3 C54 1.322(13) . ?
F1 C54 1.343(16) . ?
C45 C46 1.427(17) . ?
C45 C43 1.491(14) . ?
C43 C42 1.523(14) . ?
C43 C44 1.53(2) . ?
